data_7240063
loop_
_publ_author_name
'Odounga Odounga, Jean-Eudes'
'B\'athori, Nikoletta B.'

_publ_section_title
;
 Systematic comparison of racemic and enantiopure multicomponent crystals
 of phenylsuccinic acid---the role of chirality
;
_journal_name_full CrystEngComm
_journal_paper_doi 10.1039/D0CE00072H
_journal_year 2020
_chemical_formula_sum 'C24 H28 N2 O4'
_chemical_formula_weight 408.48
_chemical_melting_point 358.14
_space_group_crystal_system triclinic
_space_group_IT_number 2
_space_group_name_Hall '-P 1'
_space_group_name_H-M_alt 'P -1'
_atom_sites_solution_hydrogens mixed
_audit_creation_method SHELXL-2016/4
_audit_update_record
;
2020-01-09 deposited with the CCDC.	2020-02-14 downloaded from the CCDC.
;
_cell_angle_alpha 90.98(3)
_cell_angle_beta 100.42(3)
_cell_angle_gamma 107.25(3)
_cell_formula_units_Z 2
_cell_length_a 7.0626(14)
_cell_length_b 8.7704(18)
_cell_length_c 18.630(4)
_cell_measurement_reflns_used 3364
_cell_measurement_temperature 173(2)
_cell_measurement_theta_max 28.34
_cell_measurement_theta_min 2.60
_cell_volume 1080.8(4)
_computing_structure_refinement 'SHELXL-2016/4 (Sheldrick, 2016)'
_diffrn_ambient_temperature 173(2)
_diffrn_measured_fraction_theta_full 0.999
_diffrn_measured_fraction_theta_max 0.994
_diffrn_measurement_device_type Bruker
_diffrn_radiation_type MoK\a
_diffrn_radiation_wavelength 0.71073
_diffrn_reflns_av_R_equivalents 0.0265
_diffrn_reflns_av_unetI/netI 0.0359
_diffrn_reflns_Laue_measured_fraction_full 0.999
_diffrn_reflns_Laue_measured_fraction_max 0.994
_diffrn_reflns_limit_h_max 9
_diffrn_reflns_limit_h_min -9
_diffrn_reflns_limit_k_max 10
_diffrn_reflns_limit_k_min -11
_diffrn_reflns_limit_l_max 24
_diffrn_reflns_limit_l_min -24
_diffrn_reflns_number 12233
_diffrn_reflns_point_group_measured_fraction_full 0.999
_diffrn_reflns_point_group_measured_fraction_max 0.994
_diffrn_reflns_theta_full 25.242
_diffrn_reflns_theta_max 28.450
_diffrn_reflns_theta_min 2.229
_exptl_absorpt_coefficient_mu 0.086
_exptl_absorpt_correction_T_max 1.000
_exptl_absorpt_correction_T_min 0.929
_exptl_absorpt_correction_type multi-scan
_exptl_absorpt_process_details SADABS
_exptl_crystal_colour colorless
_exptl_crystal_density_diffrn 1.255
_exptl_crystal_description rod
_exptl_crystal_F_000 436
_exptl_crystal_recrystallization_method 'Re-crystallisation from solvent: 3,4-lutidine'
_exptl_crystal_size_max 0.480
_exptl_crystal_size_mid 0.220
_exptl_crystal_size_min 0.140
_refine_diff_density_max 0.535
_refine_diff_density_min -0.277
_refine_diff_density_rms 0.043
_refine_ls_extinction_expression Fc^*^=kFc[1+0.001xFc^2^\l^3^/sin(2\q)]^-1/4^
_refine_ls_extinction_method 'SHELXL-2016/4 (Sheldrick 2016)'
_refine_ls_goodness_of_fit_ref 1.057
_refine_ls_hydrogen_treatment noref
_refine_ls_matrix_type full
_refine_ls_number_parameters 284
_refine_ls_number_reflns 5423
_refine_ls_number_restraints 1
_refine_ls_restrained_S_all 1.057
_refine_ls_R_factor_all 0.0683
_refine_ls_R_factor_gt 0.0513
_refine_ls_shift/su_max 0.000
_refine_ls_shift/su_mean 0.000
_refine_ls_structure_factor_coef Fsqd
_refine_ls_weighting_details 'w=1/[\s^2^(Fo^2^)+(0.0484P)^2^+0.4285P] where P=(Fo^2^+2Fc^2^)/3'
_refine_ls_weighting_scheme calc
_refine_ls_wR_factor_gt 0.1213
_refine_ls_wR_factor_ref 0.1313
_reflns_Friedel_coverage 0.000
_reflns_number_gt 4166
_reflns_number_total 5423
_reflns_threshold_expression 'I > 2\s(I)'
_cod_data_source_file d0ce00072h2.cif
_cod_data_source_block racpsa-34lut
_cod_database_code 7240063
_shelx_shelxl_version_number 2016/4
_shelx_space_group_comment
;
The symmetry employed for this shelxl refinement is uniquely defined
by the following loop, which should always be used as a source of
symmetry information in preference to the above space-group names.
They are only intended as comments.
;
_shelx_estimated_absorpt_t_min 0.960
_shelx_estimated_absorpt_t_max 0.988

loop_
_space_group_symop_operation_xyz
'x, y, z'
'-x, -y, -z'

loop_
_atom_site_label
_atom_site_type_symbol
_atom_site_fract_x
_atom_site_fract_y
_atom_site_fract_z
_atom_site_U_iso_or_equiv
_atom_site_adp_type
_atom_site_occupancy
_atom_site_site_symmetry_order
_atom_site_calc_flag
_atom_site_refinement_flags_posn
_atom_site_refinement_flags_adp
_atom_site_refinement_flags_occupancy
_atom_site_disorder_assembly
_atom_site_disorder_group
C1 C 1.0208(2) 0.49025(18) 0.74694(8) 0.0282(3) Uani 1 1 d . . . . .
H1 H 0.875567 0.424986 0.732239 0.034 Uiso 1 1 calc R U . . .
C2 C 1.1431(2) 0.37437(17) 0.76011(8) 0.0255(3) Uani 1 1 d . . . . .
C3 C 1.3511(2) 0.42662(19) 0.78492(9) 0.0344(4) Uani 1 1 d . . . . .
H3 H 1.419929 0.538204 0.792685 0.041 Uiso 1 1 calc R U . . .
C4 C 1.4592(3) 0.3192(2) 0.79844(9) 0.0371(4) Uani 1 1 d . . . . .
H4 H 1.601198 0.356759 0.815972 0.045 Uiso 1 1 calc R U . . .
C5 C 1.3606(3) 0.1569(2) 0.78644(9) 0.0360(4) Uani 1 1 d . . . . .
H5 H 1.434607 0.082436 0.795793 0.043 Uiso 1 1 calc R U . . .
C6 C 1.1546(3) 0.10297(19) 0.76085(9) 0.0352(4) Uani 1 1 d . . . . .
H6 H 1.086646 -0.008647 0.752172 0.042 Uiso 1 1 calc R U . . .
C7 C 1.0469(2) 0.21131(18) 0.74782(8) 0.0287(3) Uani 1 1 d . . . . .
H7 H 0.905022 0.173369 0.730201 0.034 Uiso 1 1 calc R U . . .
C8 C 1.0741(3) 0.5928(2) 0.68453(9) 0.0341(4) Uani 1 1 d . . . . .
H8A H 1.211897 0.668556 0.699914 0.041 Uiso 1 1 calc R U . . .
H8B H 1.074915 0.523223 0.642250 0.041 Uiso 1 1 calc R U . . .
C9 C 0.9280(3) 0.68595(19) 0.66102(9) 0.0326(3) Uani 1 1 d . . . . .
O10 O 0.7760(2) 0.66934(16) 0.68470(8) 0.0508(4) Uani 1 1 d . . . . .
O11 O 0.9841(2) 0.78696(15) 0.61220(7) 0.0415(3) Uani 1 1 d . . . . .
H11 H 0.888(4) 0.855(3) 0.6013(15) 0.083(8) Uiso 1 1 d . . . . .
C12 C 1.0435(2) 0.58534(19) 0.81963(9) 0.0327(3) Uani 1 1 d . . . . .
O13 O 0.9546(2) 0.52353(16) 0.86668(7) 0.0472(3) Uani 1 1 d . . . . .
O14 O 1.16602(19) 0.73007(14) 0.82647(7) 0.0394(3) Uani 1 1 d D . . . .
H14 H 1.173(5) 0.782(3) 0.8768(7) 0.125(12) Uiso 1 1 d D . . . .
N15 N 1.2009(2) 0.86970(18) 0.95320(8) 0.0361(3) Uani 1 1 d . . . . .
C16 C 1.2640(2) 1.0283(2) 0.96104(9) 0.0352(4) Uani 1 1 d . . . . .
H16 H 1.288078 1.084844 0.918917 0.042 Uiso 1 1 calc R U . . .
C17 C 1.2968(2) 1.11558(19) 1.02636(9) 0.0304(3) Uani 1 1 d . . . . .
C18 C 1.2595(2) 1.03217(18) 1.08808(8) 0.0264(3) Uani 1 1 d . . . . .
C19 C 1.1915(2) 0.86640(19) 1.08022(9) 0.0314(3) Uani 1 1 d . . . . .
H19 H 1.163496 0.806603 1.121163 0.038 Uiso 1 1 calc R U . . .
C20 C 1.1645(2) 0.78843(19) 1.01187(10) 0.0367(4) Uani 1 1 d . . . . .
H20 H 1.119236 0.674721 1.006691 0.044 Uiso 1 1 calc R U . . .
C21 C 1.3719(3) 1.2958(2) 1.03025(11) 0.0431(4) Uani 1 1 d . . . . .
H21A H 1.377362 1.331368 0.980887 0.065 Uiso 1 1 calc R U . . .
H21C H 1.507369 1.333810 1.060966 0.065 Uiso 1 1 calc R U . . .
H21B H 1.279777 1.339351 1.051448 0.065 Uiso 1 1 calc R U . . .
C22 C 1.2953(3) 1.1213(2) 1.16132(9) 0.0377(4) Uani 1 1 d . . . . .
H22B H 1.250973 1.045198 1.197333 0.057 Uiso 1 1 calc R U . . .
H22A H 1.218509 1.198277 1.157492 0.057 Uiso 1 1 calc R U . . .
H22C H 1.439702 1.178396 1.176908 0.057 Uiso 1 1 calc R U . . .
N23 N 0.7497(2) 0.97212(16) 0.59015(7) 0.0325(3) Uani 1 1 d . . . . .
C24 C 0.7843(2) 1.1037(2) 0.55285(8) 0.0336(4) Uani 1 1 d . . . . .
H24 H 0.891501 1.124937 0.526515 0.040 Uiso 1 1 calc R U . . .
C25 C 0.6731(2) 1.21077(18) 0.55035(8) 0.0305(3) Uani 1 1 d . . . . .
C26 C 0.5149(2) 1.17803(19) 0.58864(8) 0.0316(3) Uani 1 1 d . . . . .
C27 C 0.4782(3) 1.0401(2) 0.62594(9) 0.0343(4) Uani 1 1 d . . . . .
H27 H 0.369694 1.013203 0.651676 0.041 Uiso 1 1 calc R U . . .
C28 C 0.5977(3) 0.94254(19) 0.62586(8) 0.0330(3) Uani 1 1 d . . . . .
H28 H 0.570685 0.849649 0.652512 0.040 Uiso 1 1 calc R U . . .
C29 C 0.7208(3) 1.3536(2) 0.50623(10) 0.0436(4) Uani 1 1 d . . . . .
H29A H 0.836545 1.355280 0.483751 0.065 Uiso 1 1 calc R U . . .
H29C H 0.753810 1.451494 0.538224 0.065 Uiso 1 1 calc R U . . .
H29B H 0.603338 1.347462 0.467842 0.065 Uiso 1 1 calc R U . . .
C30 C 0.3867(3) 1.2869(2) 0.58917(11) 0.0460(4) Uani 1 1 d . . . . .
H30A H 0.320212 1.294136 0.538967 0.069 Uiso 1 1 calc R U . . .
H30B H 0.471993 1.393645 0.610158 0.069 Uiso 1 1 calc R U . . .
H30C H 0.284058 1.243967 0.618751 0.069 Uiso 1 1 calc R U . . .

loop_
_atom_site_aniso_label
_atom_site_aniso_U_11
_atom_site_aniso_U_22
_atom_site_aniso_U_33
_atom_site_aniso_U_23
_atom_site_aniso_U_13
_atom_site_aniso_U_12
C1 0.0285(8) 0.0242(7) 0.0304(7) -0.0022(6) 0.0031(6) 0.0077(6)
C2 0.0284(7) 0.0241(7) 0.0235(7) -0.0017(5) 0.0042(5) 0.0081(6)
C3 0.0304(8) 0.0261(8) 0.0418(9) -0.0021(6) 0.0021(7) 0.0042(6)
C4 0.0291(8) 0.0427(10) 0.0397(9) 0.0029(7) 0.0040(7) 0.0128(7)
C5 0.0479(10) 0.0396(9) 0.0300(8) 0.0063(7) 0.0109(7) 0.0255(8)
C6 0.0502(10) 0.0240(8) 0.0324(8) 0.0001(6) 0.0112(7) 0.0112(7)
C7 0.0298(8) 0.0267(7) 0.0267(7) -0.0017(6) 0.0053(6) 0.0046(6)
C8 0.0369(9) 0.0328(8) 0.0353(8) 0.0042(6) 0.0097(7) 0.0131(7)
C9 0.0369(9) 0.0275(8) 0.0328(8) 0.0002(6) 0.0051(7) 0.0103(7)
O10 0.0431(8) 0.0501(8) 0.0696(9) 0.0270(7) 0.0235(7) 0.0214(6)
O11 0.0498(8) 0.0421(7) 0.0427(7) 0.0129(5) 0.0187(6) 0.0228(6)
C12 0.0319(8) 0.0286(8) 0.0387(9) -0.0035(6) 0.0014(7) 0.0143(6)
O13 0.0587(9) 0.0444(7) 0.0385(7) -0.0015(6) 0.0188(6) 0.0105(6)
O14 0.0417(7) 0.0296(6) 0.0437(7) -0.0072(5) 0.0086(5) 0.0065(5)
N15 0.0310(7) 0.0434(8) 0.0335(7) -0.0070(6) 0.0018(6) 0.0139(6)
C16 0.0325(8) 0.0416(9) 0.0328(8) 0.0033(7) 0.0060(6) 0.0136(7)
C17 0.0248(7) 0.0320(8) 0.0355(8) 0.0038(6) 0.0055(6) 0.0106(6)
C18 0.0205(7) 0.0280(7) 0.0307(7) -0.0009(6) 0.0043(6) 0.0078(6)
C19 0.0273(8) 0.0280(8) 0.0376(8) 0.0032(6) 0.0043(6) 0.0078(6)
C20 0.0262(8) 0.0254(8) 0.0562(11) -0.0062(7) 0.0018(7) 0.0087(6)
C21 0.0447(10) 0.0317(9) 0.0505(11) 0.0063(8) 0.0095(8) 0.0079(8)
C22 0.0379(9) 0.0363(9) 0.0364(9) -0.0060(7) 0.0086(7) 0.0072(7)
N23 0.0379(8) 0.0326(7) 0.0265(6) -0.0007(5) 0.0005(5) 0.0136(6)
C24 0.0336(8) 0.0367(9) 0.0287(8) -0.0010(6) 0.0057(6) 0.0083(7)
C25 0.0344(8) 0.0280(8) 0.0254(7) -0.0008(6) 0.0015(6) 0.0067(6)
C26 0.0332(8) 0.0329(8) 0.0266(7) -0.0018(6) 0.0003(6) 0.0104(7)
C27 0.0334(8) 0.0379(9) 0.0286(8) 0.0007(6) 0.0055(6) 0.0066(7)
C28 0.0390(9) 0.0308(8) 0.0251(7) 0.0022(6) 0.0014(6) 0.0074(7)
C29 0.0548(11) 0.0321(9) 0.0414(9) 0.0065(7) 0.0105(8) 0.0084(8)
C30 0.0490(11) 0.0499(11) 0.0467(10) 0.0038(8) 0.0089(8) 0.0268(9)

loop_
_atom_type_symbol
_atom_type_description
_atom_type_scat_dispersion_real
_atom_type_scat_dispersion_imag
_atom_type_scat_source
C C 0.0033 0.0016 'International Tables Vol C Tables 4.2.6.8 and 6.1.1.4'
H H 0.0000 0.0000 'International Tables Vol C Tables 4.2.6.8 and 6.1.1.4'
N N 0.0061 0.0033 'International Tables Vol C Tables 4.2.6.8 and 6.1.1.4'
O O 0.0106 0.0060 'International Tables Vol C Tables 4.2.6.8 and 6.1.1.4'

loop_
_geom_angle_atom_site_label_1
_geom_angle_atom_site_label_2
_geom_angle_atom_site_label_3
_geom_angle
_geom_angle_site_symmetry_1
_geom_angle_site_symmetry_3
_geom_angle_publ_flag
C2 C1 C8 111.78(13) . . ?
C2 C1 C12 108.58(12) . . ?
C8 C1 C12 114.44(13) . . ?
C7 C2 C3 118.36(14) . . ?
C7 C2 C1 119.75(13) . . ?
C3 C2 C1 121.88(13) . . ?
C4 C3 C2 121.07(15) . . ?
C3 C4 C5 119.82(16) . . ?
C6 C5 C4 119.87(15) . . ?
C5 C6 C7 120.00(15) . . ?
C6 C7 C2 120.87(15) . . ?
C9 C8 C1 112.56(14) . . ?
O10 C9 O11 123.63(16) . . ?
O10 C9 C8 123.48(15) . . ?
O11 C9 C8 112.90(14) . . ?
O13 C12 O14 124.27(15) . . ?
O13 C12 C1 120.47(15) . . ?
O14 C12 C1 115.24(15) . . ?
C16 N15 C20 118.72(14) . . ?
N15 C16 C17 123.91(16) . . ?
C16 C17 C18 117.95(15) . . ?
C16 C17 C21 120.18(16) . . ?
C18 C17 C21 121.87(15) . . ?
C19 C18 C17 118.52(14) . . ?
C19 C18 C22 121.11(15) . . ?
C17 C18 C22 120.36(14) . . ?
C18 C19 C20 119.35(16) . . ?
N15 C20 C19 121.54(15) . . ?
C28 N23 C24 117.41(14) . . ?
N23 C24 C25 124.00(15) . . ?
C24 C25 C26 117.67(15) . . ?
C24 C25 C29 120.28(16) . . ?
C26 C25 C29 122.03(15) . . ?
C27 C26 C25 117.81(15) . . ?
C27 C26 C30 120.71(16) . . ?
C25 C26 C30 121.47(15) . . ?
C28 C27 C26 120.27(16) . . ?
N23 C28 C27 122.82(15) . . ?

loop_
_geom_bond_atom_site_label_1
_geom_bond_atom_site_label_2
_geom_bond_distance
_geom_bond_site_symmetry_2
_geom_bond_publ_flag
C1 C2 1.514(2) . ?
C1 C8 1.515(2) . ?
C1 C12 1.536(2) . ?
C2 C7 1.384(2) . ?
C2 C3 1.389(2) . ?
C3 C4 1.378(2) . ?
C4 C5 1.381(3) . ?
C5 C6 1.379(3) . ?
C6 C7 1.382(2) . ?
C8 C9 1.507(2) . ?
C9 O10 1.204(2) . ?
C9 O11 1.311(2) . ?
C12 O13 1.212(2) . ?
C12 O14 1.296(2) . ?
N15 C16 1.325(2) . ?
N15 C20 1.337(2) . ?
C16 C17 1.372(2) . ?
C17 C18 1.397(2) . ?
C17 C21 1.506(2) . ?
C18 C19 1.385(2) . ?
C18 C22 1.503(2) . ?
C19 C20 1.390(2) . ?
N23 C28 1.327(2) . ?
N23 C24 1.340(2) . ?
C24 C25 1.388(2) . ?
C25 C26 1.394(2) . ?
C25 C29 1.498(2) . ?
C26 C27 1.386(2) . ?
C26 C30 1.499(2) . ?
C27 C28 1.369(2) . ?

loop_
_geom_hbond_atom_site_label_D
_geom_hbond_atom_site_label_H
_geom_hbond_atom_site_label_A
_geom_hbond_distance_DH
_geom_hbond_distance_HA
_geom_hbond_distance_DA
_geom_hbond_angle_DHA
_geom_hbond_site_symmetry_A
O11 H11 N23 1.02(3) 1.61(3) 2.6307(19) 175(2) .
O14 H14 N15 1.0232(11) 1.557(3) 2.5782(19) 175(3) .
N15 H14 O13 1.557(3) 2.32(3) 3.245(2) 112.3(14) .
C28 H28 O10 0.95 2.46 3.148(2) 129.4 .
